data_1559863
loop_
_publ_author_name
'Tian, Yu'
'Wang, Chenglong'
'Wang, Guangxia'
'Xu, Li'
'Wang, Hua'

_publ_section_title
;
 Ag-Induced metallogel based on cyclooctatetrathiophene: structural
 characterization and stimuli-responsive properties.
;
_journal_issue 2
_journal_name_full 'Soft matter'
_journal_page_first 341
_journal_page_last 345
_journal_paper_doi 10.1039/d0sm01957g
_journal_volume 17
_journal_year 2021
_chemical_formula_moiety 'C32 H30 N2 S4 Si2'
_chemical_formula_sum 'C32 H30 N2 S4 Si2'
_chemical_formula_weight 627.00
_space_group_crystal_system triclinic
_space_group_IT_number 2
_space_group_name_Hall '-P 1'
_space_group_name_H-M_alt 'P -1'
_atom_sites_solution_hydrogens geom
_atom_sites_solution_primary direct
_audit_creation_date 2017-09-29
_audit_creation_method
;
Olex2 1.2
(compiled 2016.11.30 svn.r3356 for OlexSys, GUI svn.r5269)
;
_audit_update_record
;
2020-07-20 deposited with the CCDC.	2020-12-23 downloaded from the CCDC.
;
_cell_angle_alpha 86.414(5)
_cell_angle_beta 81.109(6)
_cell_angle_gamma 77.472(6)
_cell_formula_units_Z 4
_cell_length_a 10.1836(8)
_cell_length_b 16.2598(12)
_cell_length_c 23.1451(14)
_cell_measurement_reflns_used 5728
_cell_measurement_temperature 293(2)
_cell_measurement_theta_max 23.7590
_cell_measurement_theta_min 3.9030
_cell_volume 3694.6(5)
_computing_cell_refinement 'CrysAlisPro 1.171.39.28b (Rigaku OD, 2015)'
_computing_data_collection 'CrysAlisPro 1.171.39.28b (Rigaku OD, 2015)'
_computing_data_reduction 'CrysAlisPro 1.171.39.28b (Rigaku OD, 2015)'
_computing_molecular_graphics 'Olex2 (Dolomanov et al., 2009)'
_computing_publication_material 'Olex2 (Dolomanov et al., 2009)'
_computing_structure_refinement 'ShelXL (Sheldrick, 2015)'
_computing_structure_solution 'SIR2004 (Burla et al., 2007)'
_diffrn_ambient_temperature 293(2)
_diffrn_detector 'CCD plate'
_diffrn_measured_fraction_theta_full 0.9972
_diffrn_measured_fraction_theta_max 0.8662
_diffrn_measurement_details
;
List of Runs (angles in degrees, time in seconds):

  # Type    Start    End  Width  t~exp~   \w     \q     \k     \f   Frames
#--------------------------------------------------------------------------
  1  \w    -25.00  34.00   0.50    3.00    --   -1.40  57.00 -30.00  118
  2  \w     17.00  88.00   0.50    3.00    --   -1.40  49.00 146.00  142
  3  \w    -21.00  40.00   0.50    3.00    --   -1.40  38.00 -60.00  122
  4  \w    -46.00 -21.00   0.50    3.00    --   -1.40 -77.00 -60.00   50
  5  \w    -23.00   4.00   0.50    3.00    --   -1.40  49.00 146.00   54
  6  \w    -31.00  -5.00   0.50    3.00    --   -1.40 -82.00  30.00   52
  7  \w    -29.00   9.00   0.50    3.00    --   -1.40 -82.00 -30.00   76
  8  \w    -32.00  11.00   0.50    3.00    --   -1.40 -82.00 150.00   86
  9  \w    -33.00  17.00   0.50    3.00    --   -1.40 -82.00-180.00  100
 10  \w    -71.00 -45.00   0.50    3.00    --    1.70 -38.00  90.00   52
 11  \w     -8.00  17.00   0.50    3.00    --    1.70 -57.00 150.00   50
 12  \w    -79.00 -50.00   0.50    3.00    --    1.70 -57.00 150.00   58
 13  \w    -33.00  33.00   0.50    3.00    --    1.70 -82.00  90.00  132
 14  \w    -23.00   2.00   0.50    3.00    --    1.70 -82.00 -90.00   50
 15  \w    -65.00 -39.00   0.50    3.00    --    1.70 -38.00  30.00   52
;
_diffrn_measurement_device 'four-circle diffractometer'
_diffrn_measurement_device_type 'XtaLAB AFC12 (RINC): Kappa single'
_diffrn_measurement_method '\w scans'
_diffrn_orient_matrix_type 'CrysAlisPro convention (1999,Acta A55,543-557)'
_diffrn_orient_matrix_UB_11 -0.0243247000
_diffrn_orient_matrix_UB_12 0.0436859000
_diffrn_orient_matrix_UB_13 -0.0052969000
_diffrn_orient_matrix_UB_21 -0.0448889000
_diffrn_orient_matrix_UB_22 -0.0094693000
_diffrn_orient_matrix_UB_23 -0.0179756000
_diffrn_orient_matrix_UB_31 -0.0509222000
_diffrn_orient_matrix_UB_32 0.0007861000
_diffrn_orient_matrix_UB_33 0.0247354000
_diffrn_radiation_monochromator graphite
_diffrn_radiation_probe x-ray
_diffrn_radiation_type 'Mo K\a'
_diffrn_radiation_wavelength 0.71073
_diffrn_reflns_av_R_equivalents 0.1207
_diffrn_reflns_av_unetI/netI 0.0760
_diffrn_reflns_Laue_measured_fraction_full 0.983
_diffrn_reflns_Laue_measured_fraction_max 0.984
_diffrn_reflns_limit_h_max 14
_diffrn_reflns_limit_h_min -13
_diffrn_reflns_limit_k_max 22
_diffrn_reflns_limit_k_min -21
_diffrn_reflns_limit_l_max 32
_diffrn_reflns_limit_l_min -31
_diffrn_reflns_number 89991
_diffrn_reflns_point_group_measured_fraction_full 0.983
_diffrn_reflns_point_group_measured_fraction_max 0.984
_diffrn_reflns_theta_full 25.242
_diffrn_reflns_theta_max 26.021
_diffrn_reflns_theta_min 3.623
_diffrn_source 'fine-focus sealed X-ray tube'
_diffrn_source_type 'Enhance (Mo) X-ray Source'
_exptl_absorpt_coefficient_mu 0.344
_exptl_absorpt_correction_T_max 1.00000
_exptl_absorpt_correction_T_min 0.40562
_exptl_absorpt_correction_type multi-scan
_exptl_absorpt_process_details
;
CrysAlisPro 1.171.39.28b (Rigaku Oxford Diffraction, 2015)
Empirical absorption correction using spherical harmonics,
 implemented in SCALE3 ABSPACK scaling algorithm.
;
_exptl_crystal_density_diffrn 1.127
_exptl_crystal_density_method 'not measured'
_exptl_crystal_description block
_exptl_crystal_F_000 1312
_exptl_crystal_size_max 0.15
_exptl_crystal_size_mid 0.1
_exptl_crystal_size_min 0.1
_platon_squeeze_details
;
;
_refine_diff_density_max 0.695
_refine_diff_density_min -0.467
_refine_diff_density_rms 0.071
_refine_ls_extinction_method none
_refine_ls_goodness_of_fit_ref 1.015
_refine_ls_hydrogen_treatment constr
_refine_ls_matrix_type full
_refine_ls_number_parameters 733
_refine_ls_number_reflns 14336
_refine_ls_number_restraints 30
_refine_ls_restrained_S_all 1.026
_refine_ls_R_factor_all 0.1241
_refine_ls_R_factor_gt 0.0805
_refine_ls_shift/su_max 0.001
_refine_ls_shift/su_mean 0.000
_refine_ls_structure_factor_coef Fsqd
_refine_ls_weighting_details 'w=1/[\s^2^(Fo^2^)+(0.0955P)^2^+3.4245P] where P=(Fo^2^+2Fc^2^)/3'
_refine_ls_weighting_scheme calc
_refine_ls_wR_factor_gt 0.1835
_refine_ls_wR_factor_ref 0.2044
_reflns_Friedel_coverage 0.000
_reflns_number_gt 9454
_reflns_number_total 14336
_reflns_threshold_expression 'I > 2\s(I)'
_cod_data_source_file d0sm01957g2.cif
_cod_data_source_block exp_791-sr
_cod_depositor_comments 'Adding full bibliography for 1559863--1559864.cif.'
_cod_database_code 1559863
_shelxl_version_number 2014-3
_shelx_space_group_comment
;
The symmetry employed for this shelxl refinement is uniquely defined
by the following loop, which should always be used as a source of
symmetry information in preference to the above space-group names.
They are only intended as comments.
;
_shelx_estimated_absorpt_t_max 0.966
_shelx_estimated_absorpt_t_min 0.950
_reflns_odcompleteness_completeness 99.72
_reflns_odcompleteness_iscentric 1
_reflns_odcompleteness_theta 27.42
_olex2_refinement_description
;
1. Fixed Uiso
 At 1.2 times of:
  All C(H) groups
 At 1.5 times of:
  All C(H,H,H) groups
2. Uiso/Uaniso restraints and constraints
Uanis(C17) \\sim Ueq: with sigma of 0.1 and sigma for terminal atoms of 0.005
Uanis(C17) \\sim Ueq, Uanis(C25) \\sim Ueq, Uanis(C57) \\sim Ueq, Uanis(C59)
\\sim Ueq, Uanis(C58) \\sim Ueq: with sigma of 0.1 and sigma for terminal atoms
of 0.008
3.a Aromatic/amide H refined with riding coordinates:
 C10(H10), C12(H12), C14(H14), C16(H16), C21(H21), C22(H22), C23(H23),
 C24(H24), C29(H29), C30(H30), C31(H31), C32(H32), C42(H42), C44(H44), C46(H46),
  C48(H48), C53(H53), C54(H54), C55(H55), C56(H56), C61(H61), C62(H62),
 C63(H63), C64(H64)
3.b Idealised Me refined as rotating group:
 C17(H17a,H17b,H17c), C18(H18a,H18b,H18c), C19(H19a,H19b,H19c), C25(H25a,H25b,
 H25c), C26(H26a,H26b,H26c), C27(H27a,H27b,H27c), C49(H49a,H49b,H49c), C50(H50a,
 H50b,H50c), C51(H51a,H51b,H51c), C57(H57a,H57b,H57c), C58(H58a,H58b,H58c),
 C59(H59a,H59b,H59c)
;
_olex2_submission_special_instructions 'No special instructions were received'
_oxdiff_exptl_absorpt_empirical_details
;
Empirical correction (ABSPACK) includes:
- Absorption correction using spherical harmonics
- Frame scaling
;
_oxdiff_exptl_absorpt_empirical_full_max 2.061
_oxdiff_exptl_absorpt_empirical_full_min 0.569

loop_
_space_group_symop_operation_xyz
'x, y, z'
'-x, -y, -z'

loop_
_atom_site_label
_atom_site_type_symbol
_atom_site_fract_x
_atom_site_fract_y
_atom_site_fract_z
_atom_site_U_iso_or_equiv
_atom_site_adp_type
_atom_site_occupancy
_atom_site_site_symmetry_order
_atom_site_calc_flag
_atom_site_refinement_flags_posn
_atom_site_refinement_flags_adp
_atom_site_refinement_flags_occupancy
_atom_site_disorder_assembly
_atom_site_disorder_group
C1 C 0.3042(4) 0.8718(3) 0.88684(19) 0.0426(9) Uani 1 1 d . . . . .
C2 C 0.3229(4) 0.7864(3) 0.88674(19) 0.0430(10) Uani 1 1 d . . . . .
C3 C 0.4539(4) 0.7275(2) 0.86991(17) 0.0383(9) Uani 1 1 d . . . . .
C4 C 0.5345(4) 0.7310(2) 0.81716(18) 0.0391(9) Uani 1 1 d . . . . .
C5 C 0.5081(4) 0.7884(3) 0.76751(18) 0.0419(9) Uani 1 1 d . . . . .
C6 C 0.4844(4) 0.8749(3) 0.76409(19) 0.0452(10) Uani 1 1 d . . . . .
C7 C 0.4823(4) 0.9277(3) 0.81328(19) 0.0442(10) Uani 1 1 d . . . . .
C8 C 0.4041(4) 0.9243(3) 0.86687(19) 0.0435(10) Uani 1 1 d . . . . .
C9 C 0.0911(4) 0.8211(3) 0.9245(2) 0.0551(12) Uani 1 1 d . . . . .
C10 C 0.2010(4) 0.7573(3) 0.90816(19) 0.0463(10) Uani 1 1 d . . . . .
H10 H 0.1966 0.7006 0.9108 0.056 Uiso 1 1 calc R . . . .
C11 C 0.5452(5) 1.0333(3) 0.8598(2) 0.0497(11) Uani 1 1 d . . . . .
C12 C 0.5622(4) 0.9908(3) 0.8105(2) 0.0448(10) Uani 1 1 d . . . . .
H12 H 0.6209 1.0013 0.7773 0.054 Uiso 1 1 calc R . . . .
C13 C 0.4735(6) 0.8457(3) 0.6664(2) 0.0674(14) Uani 1 1 d . . . . .
C14 C 0.4657(5) 0.9067(3) 0.7060(2) 0.0578(12) Uani 1 1 d . . . . .
H14 H 0.4495 0.9639 0.6960 0.069 Uiso 1 1 calc R . . . .
C15 C 0.6263(4) 0.6102(2) 0.88028(16) 0.0346(8) Uani 1 1 d . . . . .
C16 C 0.5067(4) 0.6573(2) 0.90582(17) 0.0388(9) Uani 1 1 d . . . . .
H16 H 0.4638 0.6450 0.9428 0.047 Uiso 1 1 calc R . . . .
C17 C -0.2047(12) 0.9035(8) 0.9223(5) 0.180(4) Uani 1 1 d . U . . .
H17A H -0.2086 0.8982 0.8815 0.271 Uiso 1 1 calc GR . . . .
H17B H -0.1726 0.9536 0.9275 0.271 Uiso 1 1 calc GR . . . .
H17C H -0.2937 0.9072 0.9442 0.271 Uiso 1 1 calc GR . . . .
C18 C -0.1281(8) 0.8179(6) 1.0308(3) 0.115(3) Uani 1 1 d . . . . .
H18A H -0.1210 0.8723 1.0424 0.172 Uiso 1 1 calc GR . . . .
H18B H -0.0643 0.7750 1.0482 0.172 Uiso 1 1 calc GR . . . .
H18C H -0.2186 0.8095 1.0436 0.172 Uiso 1 1 calc GR . . . .
C19 C -0.1001(8) 0.7032(6) 0.9319(4) 0.131(3) Uani 1 1 d . . . . .
H19A H -0.1939 0.6998 0.9348 0.197 Uiso 1 1 calc GR . . . .
H19B H -0.0572 0.6640 0.9596 0.197 Uiso 1 1 calc GR . . . .
H19C H -0.0549 0.6897 0.8931 0.197 Uiso 1 1 calc GR . . . .
C20 C 0.6204(5) 1.0966(3) 0.8726(2) 0.0589(12) Uani 1 1 d . . . . .
C21 C 0.6048(7) 1.1307(4) 0.9266(3) 0.0849(18) Uani 1 1 d . . . . .
H21 H 0.5414 1.1170 0.9571 0.102 Uiso 1 1 calc R . . . .
C22 C 0.7803(8) 1.2041(5) 0.8867(4) 0.107(2) Uani 1 1 d . . . . .
H22 H 0.8384 1.2390 0.8920 0.128 Uiso 1 1 calc R . . . .
C23 C 0.7914(6) 1.1748(4) 0.8352(3) 0.0804(17) Uani 1 1 d . . . . .
H23 H 0.8520 1.1899 0.8041 0.096 Uiso 1 1 calc R . . . .
C24 C 0.7129(6) 1.1225(4) 0.8289(3) 0.0821(17) Uani 1 1 d . . . . .
H24 H 0.7201 1.1012 0.7919 0.099 Uiso 1 1 calc R . . . .
C25 C 0.3419(13) 0.9622(7) 0.5770(5) 0.171(4) Uani 1 1 d . U . . .
H25A H 0.2526 0.9672 0.5989 0.256 Uiso 1 1 calc GR . . . .
H25B H 0.3349 0.9719 0.5361 0.256 Uiso 1 1 calc GR . . . .
H25C H 0.3856 1.0031 0.5898 0.256 Uiso 1 1 calc GR . . . .
C26 C 0.3488(14) 0.7713(8) 0.5769(5) 0.188(5) Uani 1 1 d . . . . .
H26A H 0.4063 0.7170 0.5822 0.282 Uiso 1 1 calc GR . . . .
H26B H 0.3258 0.7770 0.5380 0.282 Uiso 1 1 calc GR . . . .
H26C H 0.2673 0.7767 0.6047 0.282 Uiso 1 1 calc GR . . . .
C27 C 0.6068(13) 0.8359(8) 0.5391(4) 0.180(5) Uani 1 1 d . . . . .
H27A H 0.6693 0.8636 0.5532 0.269 Uiso 1 1 calc GR . . . .
H27B H 0.5930 0.8571 0.5003 0.269 Uiso 1 1 calc GR . . . .
H27C H 0.6434 0.7763 0.5382 0.269 Uiso 1 1 calc GR . . . .
C28 C 0.7057(4) 0.5326(2) 0.90355(16) 0.0362(8) Uani 1 1 d . . . . .
C29 C 0.6377(5) 0.4819(3) 0.94283(17) 0.0453(10) Uani 1 1 d . . . . .
H29 H 0.5440 0.4994 0.9524 0.054 Uiso 1 1 calc R . . . .
C30 C 0.8317(5) 0.3849(3) 0.9515(2) 0.0561(12) Uani 1 1 d . . . . .
H30 H 0.8763 0.3354 0.9684 0.067 Uiso 1 1 calc R . . . .
C31 C 0.9061(5) 0.4276(3) 0.9118(2) 0.0561(12) Uani 1 1 d . . . . .
H31 H 0.9985 0.4065 0.9010 0.067 Uiso 1 1 calc R . . . .
C32 C 0.8432(4) 0.5030(3) 0.88746(19) 0.0446(10) Uani 1 1 d . . . . .
H32 H 0.8932 0.5334 0.8605 0.054 Uiso 1 1 calc R . . . .
C33 C 0.7287(4) 0.5216(3) 0.64644(17) 0.0451(10) Uani 1 1 d . . . . .
C34 C 0.8183(4) 0.5731(3) 0.63172(17) 0.0413(9) Uani 1 1 d . . . . .
C35 C 0.8876(4) 0.6063(3) 0.67360(16) 0.0392(9) Uani 1 1 d . . . . .
C36 C 0.9647(4) 0.5581(3) 0.71235(16) 0.0373(9) Uani 1 1 d . . . . .
C37 C 0.9919(4) 0.4673(3) 0.72452(17) 0.0405(9) Uani 1 1 d . . . . .
C38 C 0.9028(4) 0.4134(3) 0.73727(17) 0.0422(9) Uani 1 1 d . . . . .
C39 C 0.7536(4) 0.4406(3) 0.74355(17) 0.0408(9) Uani 1 1 d . . . . .
C40 C 0.6794(4) 0.4883(3) 0.70395(17) 0.0432(9) Uani 1 1 d . . . . .
C41 C 0.7564(5) 0.5618(3) 0.53913(19) 0.0530(11) Uani 1 1 d . . . . .
C42 C 0.8330(4) 0.5952(3) 0.57147(18) 0.0482(10) Uani 1 1 d . . . . .
H42 H 0.8910 0.6300 0.5548 0.058 Uiso 1 1 calc R . . . .
C43 C 0.5345(4) 0.4511(3) 0.79423(18) 0.0463(10) Uani 1 1 d . . . . .
C44 C 0.6691(4) 0.4182(3) 0.79419(18) 0.0437(10) Uani 1 1 d . . . . .
H44 H 0.7028 0.3840 0.8246 0.052 Uiso 1 1 calc R . . . .
C45 C 1.1102(5) 0.3181(3) 0.74569(19) 0.0484(10) Uani 1 1 d . . . . .
C46 C 0.9711(5) 0.3299(3) 0.74941(18) 0.0476(10) Uani 1 1 d . . . . .
H46 H 0.9253 0.2862 0.7592 0.057 Uiso 1 1 calc R . . . .
C47 C 0.9656(4) 0.7115(3) 0.71397(19) 0.0451(10) Uani 1 1 d . . . . .
C48 C 0.8903(4) 0.6928(3) 0.67500(18) 0.0447(10) Uani 1 1 d . . . . .
H48 H 0.8441 0.7336 0.6511 0.054 Uiso 1 1 calc R . . . .
C49 C 0.9024(6) 0.6189(4) 0.4274(2) 0.0785(17) Uani 1 1 d . . . . .
H49A H 0.9046 0.6276 0.3859 0.118 Uiso 1 1 calc GR . . . .
H49B H 0.9856 0.5822 0.4354 0.118 Uiso 1 1 calc GR . . . .
H49C H 0.8925 0.6721 0.4453 0.118 Uiso 1 1 calc GR . . . .
C50 C 0.7744(7) 0.4632(4) 0.4298(3) 0.0814(17) Uani 1 1 d . . . . .
H50A H 0.6955 0.4412 0.4454 0.122 Uiso 1 1 calc GR . . . .
H50B H 0.8539 0.4267 0.4415 0.122 Uiso 1 1 calc GR . . . .
H50C H 0.7829 0.4664 0.3878 0.122 Uiso 1 1 calc GR . . . .
C51 C 0.5925(7) 0.6368(5) 0.4415(3) 0.096(2) Uani 1 1 d . . . . .
H51A H 0.5797 0.6268 0.4025 0.143 Uiso 1 1 calc GR . . . .
H51B H 0.5942 0.6952 0.4446 0.143 Uiso 1 1 calc GR . . . .
H51C H 0.5191 0.6229 0.4689 0.143 Uiso 1 1 calc GR . . . .
C52 C 0.4234(4) 0.4503(3) 0.84253(18) 0.0475(10) Uani 1 1 d . . . . .
C53 C 0.3106(5) 0.5147(4) 0.8508(2) 0.0681(14) Uani 1 1 d . . . . .
H53 H 0.3023 0.5581 0.8225 0.082 Uiso 1 1 calc R . . . .
C54 C 0.2252(6) 0.4575(5) 0.9360(3) 0.0812(19) Uani 1 1 d . . . . .
H54 H 0.1578 0.4603 0.9684 0.097 Uiso 1 1 calc R . . . .
C55 C 0.3317(7) 0.3889(5) 0.9327(2) 0.0814(18) Uani 1 1 d . . . . .
H55 H 0.3364 0.3465 0.9616 0.098 Uiso 1 1 calc R . . . .
C56 C 0.4322(6) 0.3853(4) 0.8843(2) 0.0681(14) Uani 1 1 d . . . . .
H56 H 0.5052 0.3394 0.8801 0.082 Uiso 1 1 calc R . . . .
C57 C 1.1670(10) 0.1427(6) 0.8002(4) 0.148(3) Uani 1 1 d . U . . .
H57A H 1.2310 0.0896 0.7990 0.222 Uiso 1 1 calc GR . . . .
H57B H 1.0845 0.1355 0.7879 0.222 Uiso 1 1 calc GR . . . .
H57C H 1.1478 0.1626 0.8394 0.222 Uiso 1 1 calc GR . . . .
C58 C 1.2862(12) 0.1744(7) 0.6770(5) 0.168(4) Uani 1 1 d . U . . .
H58A H 1.2995 0.2189 0.6490 0.252 Uiso 1 1 calc GR . . . .
H58B H 1.2150 0.1493 0.6680 0.252 Uiso 1 1 calc GR . . . .
H58C H 1.3689 0.1323 0.6757 0.252 Uiso 1 1 calc GR . . . .
C59 C 1.3972(11) 0.2429(7) 0.7652(6) 0.169(4) Uani 1 1 d . U . . .
H59A H 1.3888 0.2588 0.8051 0.254 Uiso 1 1 calc GR . . . .
H59B H 1.4170 0.2886 0.7395 0.254 Uiso 1 1 calc GR . . . .
H59C H 1.4695 0.1942 0.7580 0.254 Uiso 1 1 calc GR . . . .
C60 C 0.9848(5) 0.7948(3) 0.7283(2) 0.0541(11) Uani 1 1 d . . . . .
C61 C 0.8789(6) 0.8649(3) 0.7249(3) 0.0822(18) Uani 1 1 d . . . . .
H61 H 0.7989 0.8565 0.7138 0.099 Uiso 1 1 calc R . . . .
C62 C 1.0035(7) 0.9520(4) 0.7539(4) 0.101(2) Uani 1 1 d . . . . .
H62 H 1.0111 1.0055 0.7631 0.121 Uiso 1 1 calc R . . . .
C63 C 1.1093(7) 0.8874(5) 0.7583(3) 0.0890(19) Uani 1 1 d . . . . .
H63 H 1.1880 0.8970 0.7697 0.107 Uiso 1 1 calc R . . . .
C64 C 1.1022(5) 0.8081(4) 0.7460(3) 0.0704(15) Uani 1 1 d . . . . .
H64 H 1.1750 0.7633 0.7495 0.084 Uiso 1 1 calc R . . . .
N1 N 0.6882(10) 1.1877(4) 0.9349(4) 0.136(3) Uani 1 1 d . . . . .
N2 N 0.6971(4) 0.4100(2) 0.96773(17) 0.0565(10) Uani 1 1 d . . . . .
N3 N 0.2121(5) 0.5195(4) 0.8964(2) 0.0863(15) Uani 1 1 d . . . . .
N4 N 0.8854(6) 0.9430(3) 0.7366(3) 0.105(2) Uani 1 1 d . . . . .
S1 S 0.13845(11) 0.91704(7) 0.91296(6) 0.0578(3) Uani 1 1 d . . . . .
S2 S 0.42861(12) 0.99823(7) 0.91283(5) 0.0540(3) Uani 1 1 d . . . . .
S3 S 0.50636(14) 0.74811(8) 0.69995(5) 0.0573(3) Uani 1 1 d . . . . .
S4 S 0.67553(10) 0.64965(6) 0.81134(4) 0.0398(2) Uani 1 1 d . . . . .
S5 S 0.66365(13) 0.50093(9) 0.58493(5) 0.0584(3) Uani 1 1 d . . . . .
S6 S 0.50805(11) 0.50769(8) 0.72949(5) 0.0503(3) Uani 1 1 d . . . . .
S7 S 1.15714(10) 0.41325(7) 0.72828(5) 0.0469(3) Uani 1 1 d . . . . .
S8 S 1.03922(11) 0.62096(7) 0.75000(5) 0.0449(3) Uani 1 1 d . . . . .
Si1 Si -0.08917(13) 0.81199(11) 0.94806(8) 0.0703(4) Uani 1 1 d . . . . .
Si2 Si 0.4418(3) 0.85664(14) 0.58850(8) 0.1114(8) Uani 1 1 d . . . . .
Si3 Si 0.75644(15) 0.57005(10) 0.45792(5) 0.0589(4) Uani 1 1 d . . . . .
Si4 Si 1.23795(15) 0.21809(9) 0.75207(8) 0.0695(4) Uani 1 1 d . . . . .

loop_
_atom_site_aniso_label
_atom_site_aniso_U_11
_atom_site_aniso_U_22
_atom_site_aniso_U_33
_atom_site_aniso_U_23
_atom_site_aniso_U_13
_atom_site_aniso_U_12
C1 0.029(2) 0.033(2) 0.061(3) 0.0005(18) -0.0016(17) 0.0009(16)
C2 0.031(2) 0.037(2) 0.055(2) 0.0081(18) -0.0017(17) 0.0005(17)
C3 0.031(2) 0.030(2) 0.050(2) 0.0022(17) 0.0002(16) -0.0031(16)
C4 0.035(2) 0.032(2) 0.051(2) 0.0018(17) -0.0098(17) -0.0067(16)
C5 0.036(2) 0.043(2) 0.045(2) 0.0047(18) -0.0085(17) -0.0045(18)
C6 0.046(2) 0.039(2) 0.052(2) 0.0066(19) -0.0088(19) -0.0130(19)
C7 0.039(2) 0.038(2) 0.053(2) 0.0080(19) -0.0098(18) -0.0015(18)
C8 0.036(2) 0.033(2) 0.060(3) -0.0004(19) -0.0080(19) -0.0020(17)
C9 0.036(2) 0.049(3) 0.074(3) 0.004(2) -0.001(2) 0.000(2)
C10 0.038(2) 0.036(2) 0.059(3) 0.0051(19) 0.0002(19) -0.0028(18)
C11 0.050(3) 0.028(2) 0.070(3) 0.003(2) -0.012(2) -0.0041(18)
C12 0.043(2) 0.033(2) 0.056(3) 0.0077(19) -0.0076(19) -0.0056(18)
C13 0.096(4) 0.053(3) 0.051(3) 0.012(2) -0.021(3) -0.005(3)
C14 0.070(3) 0.042(3) 0.062(3) 0.015(2) -0.022(2) -0.010(2)
C15 0.0293(19) 0.036(2) 0.036(2) 0.0043(16) -0.0031(15) -0.0041(16)
C16 0.033(2) 0.035(2) 0.044(2) 0.0033(17) -0.0003(16) -0.0023(16)
C17 0.167(6) 0.182(6) 0.183(6) 0.028(4) -0.021(4) -0.030(4)
C18 0.080(5) 0.140(7) 0.109(6) -0.017(5) 0.014(4) -0.005(5)
C19 0.080(5) 0.154(8) 0.175(8) -0.045(6) 0.007(5) -0.063(5)
C20 0.059(3) 0.035(2) 0.082(3) 0.005(2) -0.022(3) 0.000(2)
C21 0.112(5) 0.060(4) 0.096(4) -0.012(3) -0.026(4) -0.035(4)
C22 0.102(6) 0.092(5) 0.144(7) 0.007(5) -0.029(5) -0.055(5)
C23 0.078(4) 0.075(4) 0.101(5) -0.011(3) -0.006(3) -0.048(3)
C24 0.078(4) 0.072(4) 0.104(5) -0.004(3) -0.008(3) -0.037(3)
C25 0.204(7) 0.159(7) 0.138(6) 0.018(5) -0.063(5) 0.007(6)
C26 0.247(14) 0.218(13) 0.137(8) -0.029(8) -0.092(9) -0.080(11)
C27 0.250(14) 0.187(11) 0.088(6) -0.005(6) 0.014(7) -0.043(10)
C28 0.038(2) 0.036(2) 0.0329(19) -0.0001(16) -0.0054(16) -0.0041(17)
C29 0.049(2) 0.043(2) 0.041(2) 0.0004(18) -0.0034(18) -0.0062(19)
C30 0.066(3) 0.040(3) 0.063(3) 0.007(2) -0.027(2) -0.002(2)
C31 0.047(3) 0.046(3) 0.071(3) -0.004(2) -0.018(2) 0.007(2)
C32 0.040(2) 0.038(2) 0.055(3) -0.0012(19) -0.0082(18) -0.0063(18)
C33 0.040(2) 0.058(3) 0.038(2) -0.0046(19) -0.0081(17) -0.010(2)
C34 0.037(2) 0.048(2) 0.040(2) -0.0019(18) -0.0070(16) -0.0092(18)
C35 0.034(2) 0.050(2) 0.036(2) -0.0025(17) -0.0031(16) -0.0124(18)
C36 0.0301(19) 0.043(2) 0.037(2) -0.0060(17) -0.0034(15) -0.0028(17)
C37 0.037(2) 0.043(2) 0.041(2) -0.0060(18) -0.0095(16) -0.0025(18)
C38 0.041(2) 0.042(2) 0.043(2) -0.0021(18) -0.0044(17) -0.0092(18)
C39 0.039(2) 0.041(2) 0.043(2) 0.0011(18) -0.0051(17) -0.0121(18)
C40 0.040(2) 0.050(3) 0.041(2) -0.0021(19) -0.0061(17) -0.0139(19)
C41 0.056(3) 0.063(3) 0.044(2) 0.005(2) -0.012(2) -0.021(2)
C42 0.046(2) 0.058(3) 0.042(2) 0.001(2) -0.0067(18) -0.013(2)
C43 0.042(2) 0.052(3) 0.048(2) -0.002(2) -0.0043(18) -0.019(2)
C44 0.042(2) 0.044(2) 0.045(2) 0.0039(18) -0.0062(18) -0.0117(19)
C45 0.051(3) 0.042(2) 0.051(2) -0.0007(19) -0.0109(19) -0.002(2)
C46 0.054(3) 0.040(2) 0.049(2) -0.0001(19) -0.010(2) -0.011(2)
C47 0.041(2) 0.038(2) 0.057(3) 0.0012(19) -0.0101(19) -0.0084(18)
C48 0.041(2) 0.047(3) 0.047(2) 0.0051(19) -0.0125(18) -0.0094(19)
C49 0.094(4) 0.102(5) 0.048(3) 0.000(3) -0.008(3) -0.043(4)
C50 0.084(4) 0.091(4) 0.073(4) -0.015(3) -0.005(3) -0.029(3)
C51 0.080(4) 0.122(6) 0.082(4) -0.006(4) -0.035(3) -0.001(4)
C52 0.039(2) 0.064(3) 0.045(2) -0.003(2) -0.0022(18) -0.024(2)
C53 0.046(3) 0.087(4) 0.066(3) 0.000(3) -0.002(2) -0.008(3)
C54 0.056(3) 0.132(6) 0.062(4) -0.012(4) 0.011(3) -0.045(4)
C55 0.083(4) 0.109(5) 0.064(3) 0.011(3) -0.001(3) -0.056(4)
C56 0.060(3) 0.074(4) 0.071(3) 0.004(3) 0.002(3) -0.025(3)
C57 0.146(6) 0.119(6) 0.164(6) 0.030(5) -0.014(5) -0.013(5)
C58 0.186(7) 0.147(6) 0.149(6) -0.027(5) -0.018(5) 0.013(6)
C59 0.134(6) 0.159(7) 0.224(7) 0.002(6) -0.071(6) -0.023(5)
C60 0.046(3) 0.046(3) 0.074(3) -0.003(2) -0.009(2) -0.016(2)
C61 0.060(3) 0.050(3) 0.146(6) -0.022(3) -0.028(3) -0.016(3)
C62 0.085(5) 0.070(4) 0.158(7) -0.033(4) -0.019(4) -0.030(4)
C63 0.070(4) 0.092(5) 0.120(5) -0.020(4) -0.030(4) -0.033(4)
C64 0.046(3) 0.069(4) 0.104(4) -0.015(3) -0.021(3) -0.019(3)
N1 0.178(8) 0.095(5) 0.157(7) -0.010(5) -0.065(6) -0.049(5)
N2 0.067(3) 0.044(2) 0.056(2) 0.0121(18) -0.0133(19) -0.0062(19)
N3 0.051(3) 0.118(5) 0.083(3) -0.011(3) 0.012(2) -0.017(3)
N4 0.077(4) 0.055(3) 0.189(6) -0.023(3) -0.026(4) -0.015(3)
S1 0.0361(6) 0.0392(6) 0.0897(9) -0.0015(6) 0.0015(6) 0.0033(5)
S2 0.0544(7) 0.0402(6) 0.0645(7) -0.0038(5) -0.0049(5) -0.0054(5)
S3 0.0705(8) 0.0501(7) 0.0498(7) 0.0004(5) -0.0170(6) -0.0047(6)
S4 0.0354(5) 0.0378(5) 0.0397(5) 0.0027(4) 0.0002(4) 0.0010(4)
S5 0.0594(7) 0.0792(9) 0.0468(6) 0.0021(6) -0.0169(5) -0.0316(6)
S6 0.0361(6) 0.0653(8) 0.0511(6) 0.0067(5) -0.0091(5) -0.0143(5)
S7 0.0361(5) 0.0461(6) 0.0571(6) -0.0022(5) -0.0109(5) -0.0027(5)
S8 0.0388(6) 0.0473(6) 0.0512(6) -0.0032(5) -0.0142(4) -0.0092(5)
Si1 0.0305(7) 0.0740(10) 0.0980(11) 0.0094(8) 0.0014(7) -0.0041(6)
Si2 0.175(2) 0.0966(15) 0.0597(10) 0.0133(10) -0.0471(12) -0.0043(14)
Si3 0.0640(9) 0.0781(10) 0.0393(7) -0.0023(6) -0.0141(6) -0.0201(7)
Si4 0.0572(9) 0.0456(8) 0.1011(12) 0.0060(8) -0.0205(8) 0.0030(6)

loop_
_atom_type_symbol
_atom_type_description
_atom_type_scat_dispersion_real
_atom_type_scat_dispersion_imag
_atom_type_scat_source
C C 0.0033 0.0016 'International Tables Vol C Tables 4.2.6.8 and 6.1.1.4'
H H 0.0000 0.0000 'International Tables Vol C Tables 4.2.6.8 and 6.1.1.4'
N N 0.0061 0.0033 'International Tables Vol C Tables 4.2.6.8 and 6.1.1.4'
S S 0.1246 0.1234 'International Tables Vol C Tables 4.2.6.8 and 6.1.1.4'
Si Si 0.0817 0.0704 'International Tables Vol C Tables 4.2.6.8 and 6.1.1.4'

loop_
_geom_angle_atom_site_label_1
_geom_angle_atom_site_label_2
_geom_angle_atom_site_label_3
_geom_angle
_geom_angle_site_symmetry_1
_geom_angle_site_symmetry_3
_geom_angle_publ_flag
C2 C1 C8 128.2(4) . . ?
C2 C1 S1 111.0(3) . . ?
C8 C1 S1 120.8(3) . . ?
C1 C2 C3 125.4(4) . . ?
C1 C2 C10 112.5(4) . . ?
C10 C2 C3 122.0(4) . . ?
C4 C3 C2 124.1(4) . . ?
C4 C3 C16 112.3(3) . . ?
C16 C3 C2 123.4(3) . . ?
C3 C4 C5 128.1(4) . . ?
C3 C4 S4 111.5(3) . . ?
C5 C4 S4 120.2(3) . . ?
C4 C5 S3 119.6(3) . . ?
C6 C5 C4 129.7(4) . . ?
C6 C5 S3 110.6(3) . . ?
C5 C6 C7 124.1(4) . . ?
C5 C6 C14 111.6(4) . . ?
C14 C6 C7 124.3(4) . . ?
C8 C7 C6 125.0(4) . . ?
C8 C7 C12 111.7(4) . . ?
C12 C7 C6 123.3(4) . . ?
C1 C8 S2 119.9(3) . . ?
C7 C8 C1 129.1(4) . . ?
C7 C8 S2 110.9(3) . . ?
C10 C9 S1 109.7(3) . . ?
C10 C9 Si1 127.5(4) . . ?
S1 C9 Si1 122.4(3) . . ?
C2 C10 H10 123.2 . . ?
C9 C10 C2 113.6(4) . . ?
C9 C10 H10 123.2 . . ?
C12 C11 C20 127.5(4) . . ?
C12 C11 S2 110.8(3) . . ?
C20 C11 S2 121.4(4) . . ?
C7 C12 H12 122.8 . . ?
C11 C12 C7 114.5(4) . . ?
C11 C12 H12 122.8 . . ?
C14 C13 S3 109.7(3) . . ?
C14 C13 Si2 129.9(4) . . ?
S3 C13 Si2 120.2(3) . . ?
C6 C14 H14 122.7 . . ?
C13 C14 C6 114.5(4) . . ?
C13 C14 H14 122.7 . . ?
C16 C15 C28 127.6(3) . . ?
C16 C15 S4 111.4(3) . . ?
C28 C15 S4 120.9(3) . . ?
C3 C16 H16 123.5 . . ?
C15 C16 C3 112.9(3) . . ?
C15 C16 H16 123.5 . . ?
H17A C17 H17B 109.5 . . ?
H17A C17 H17C 109.5 . . ?
H17B C17 H17C 109.5 . . ?
Si1 C17 H17A 109.5 . . ?
Si1 C17 H17B 109.5 . . ?
Si1 C17 H17C 109.5 . . ?
H18A C18 H18B 109.5 . . ?
H18A C18 H18C 109.5 . . ?
H18B C18 H18C 109.5 . . ?
Si1 C18 H18A 109.5 . . ?
Si1 C18 H18B 109.5 . . ?
Si1 C18 H18C 109.5 . . ?
H19A C19 H19B 109.5 . . ?
H19A C19 H19C 109.5 . . ?
H19B C19 H19C 109.5 . . ?
Si1 C19 H19A 109.5 . . ?
Si1 C19 H19B 109.5 . . ?
Si1 C19 H19C 109.5 . . ?
C21 C20 C11 123.1(5) . . ?
C21 C20 C24 117.6(5) . . ?
C24 C20 C11 119.3(5) . . ?
C20 C21 H21 120.9 . . ?
C20 C21 N1 118.3(7) . . ?
N1 C21 H21 120.9 . . ?
C23 C22 H22 117.4 . . ?
C23 C22 N1 125.3(7) . . ?
N1 C22 H22 117.4 . . ?
C22 C23 H23 121.6 . . ?
C22 C23 C24 116.7(7) . . ?
C24 C23 H23 121.6 . . ?
C20 C24 H24 117.3 . . ?
C23 C24 C20 125.4(6) . . ?
C23 C24 H24 117.3 . . ?
H25A C25 H25B 109.5 . . ?
H25A C25 H25C 109.5 . . ?
H25B C25 H25C 109.5 . . ?
Si2 C25 H25A 109.5 . . ?
Si2 C25 H25B 109.5 . . ?
Si2 C25 H25C 109.5 . . ?
H26A C26 H26B 109.5 . . ?
H26A C26 H26C 109.5 . . ?
H26B C26 H26C 109.5 . . ?
Si2 C26 H26A 109.5 . . ?
Si2 C26 H26B 109.5 . . ?
Si2 C26 H26C 109.5 . . ?
H27A C27 H27B 109.5 . . ?
H27A C27 H27C 109.5 . . ?
H27B C27 H27C 109.5 . . ?
Si2 C27 H27A 109.5 . . ?
Si2 C27 H27B 109.5 . . ?
Si2 C27 H27C 109.5 . . ?
C29 C28 C15 118.4(3) . . ?
C32 C28 C15 124.9(4) . . ?
C32 C28 C29 116.6(4) . . ?
C28 C29 H29 117.6 . . ?
N2 C29 C28 124.8(4) . . ?
N2 C29 H29 117.6 . . ?
C31 C30 H30 118.2 . . ?
N2 C30 H30 118.2 . . ?
N2 C30 C31 123.7(4) . . ?
C30 C31 H31 120.3 . . ?
C30 C31 C32 119.4(4) . . ?
C32 C31 H31 120.3 . . ?
C28 C32 C31 119.3(4) . . ?
C28 C32 H32 120.3 . . ?
C31 C32 H32 120.3 . . ?
C34 C33 C40 129.6(4) . . ?
C34 C33 S5 110.3(3) . . ?
C40 C33 S5 120.0(3) . . ?
C33 C34 C35 124.7(4) . . ?
C33 C34 C42 112.2(4) . . ?
C42 C34 C35 123.1(4) . . ?
C36 C35 C34 125.2(4) . . ?
C36 C35 C48 112.1(4) . . ?
C48 C35 C34 122.5(4) . . ?
C35 C36 C37 130.5(4) . . ?
C35 C36 S8 110.6(3) . . ?
C37 C36 S8 118.9(3) . . ?
C36 C37 S7 119.6(3) . . ?
C38 C37 C36 130.0(4) . . ?
C38 C37 S7 110.4(3) . . ?
C37 C38 C39 124.3(4) . . ?
C37 C38 C46 111.9(4) . . ?
C46 C38 C39 123.6(4) . . ?
C40 C39 C38 126.7(4) . . ?
C40 C39 C44 111.9(4) . . ?
C44 C39 C38 121.3(4) . . ?
C33 C40 S6 120.2(3) . . ?
C39 C40 C33 128.3(4) . . ?
C39 C40 S6 111.5(3) . . ?
C42 C41 S5 108.6(3) . . ?
C42 C41 Si3 128.3(4) . . ?
S5 C41 Si3 122.9(3) . . ?
C34 C42 H42 122.2 . . ?
C41 C42 C34 115.6(4) . . ?
C41 C42 H42 122.2 . . ?
C44 C43 C52 127.7(4) . . ?
C44 C43 S6 110.4(3) . . ?
C52 C43 S6 121.5(3) . . ?
C39 C44 H44 123.0 . . ?
C43 C44 C39 114.0(4) . . ?
C43 C44 H44 123.0 . . ?
C46 C45 S7 109.0(3) . . ?
C46 C45 Si4 128.9(4) . . ?
S7 C45 Si4 122.0(3) . . ?
C38 C46 H46 122.4 . . ?
C45 C46 C38 115.2(4) . . ?
C45 C46 H46 122.4 . . ?
C48 C47 C60 128.6(4) . . ?
C48 C47 S8 110.5(3) . . ?
C60 C47 S8 121.0(3) . . ?
C35 C48 H48 122.7 . . ?
C47 C48 C35 114.6(4) . . ?
C47 C48 H48 122.7 . . ?
H49A C49 H49B 109.5 . . ?
H49A C49 H49C 109.5 . . ?
H49B C49 H49C 109.5 . . ?
Si3 C49 H49A 109.5 . . ?
Si3 C49 H49B 109.5 . . ?
Si3 C49 H49C 109.5 . . ?
H50A C50 H50B 109.5 . . ?
H50A C50 H50C 109.5 . . ?
H50B C50 H50C 109.5 . . ?
Si3 C50 H50A 109.5 . . ?
Si3 C50 H50B 109.5 . . ?
Si3 C50 H50C 109.5 . . ?
H51A C51 H51B 109.5 . . ?
H51A C51 H51C 109.5 . . ?
H51B C51 H51C 109.5 . . ?
Si3 C51 H51A 109.5 . . ?
Si3 C51 H51B 109.5 . . ?
Si3 C51 H51C 109.5 . . ?
C53 C52 C43 122.7(4) . . ?
C53 C52 C56 116.9(4) . . ?
C56 C52 C43 120.3(4) . . ?
C52 C53 H53 117.7 . . ?
N3 C53 C52 124.6(6) . . ?
N3 C53 H53 117.7 . . ?
C55 C54 H54 117.8 . . ?
N3 C54 H54 117.8 . . ?
N3 C54 C55 124.3(5) . . ?
C54 C55 H55 121.3 . . ?
C54 C55 C56 117.5(6) . . ?
C56 C55 H55 121.3 . . ?
C52 C56 C55 119.8(6) . . ?
C52 C56 H56 120.1 . . ?
C55 C56 H56 120.1 . . ?
H57A C57 H57B 109.5 . . ?
H57A C57 H57C 109.5 . . ?
H57B C57 H57C 109.5 . . ?
Si4 C57 H57A 109.5 . . ?
Si4 C57 H57B 109.5 . . ?
Si4 C57 H57C 109.5 . . ?
H58A C58 H58B 109.5 . . ?
H58A C58 H58C 109.5 . . ?
H58B C58 H58C 109.5 . . ?
Si4 C58 H58A 109.5 . . ?
Si4 C58 H58B 109.5 . . ?
Si4 C58 H58C 109.5 . . ?
H59A C59 H59B 109.5 . . ?
H59A C59 H59C 109.5 . . ?
H59B C59 H59C 109.5 . . ?
Si4 C59 H59A 109.5 . . ?
Si4 C59 H59B 109.5 . . ?
Si4 C59 H59C 109.5 . . ?
C61 C60 C47 119.0(4) . . ?
C64 C60 C47 123.7(4) . . ?
C64 C60 C61 117.3(5) . . ?
C60 C61 H61 118.0 . . ?
N4 C61 C60 124.0(5) . . ?
N4 C61 H61 118.0 . . ?
C63 C62 H62 118.5 . . ?
C63 C62 N4 123.1(6) . . ?
N4 C62 H62 118.5 . . ?
C62 C63 H63 119.7 . . ?
C62 C63 C64 120.6(6) . . ?
C64 C63 H63 119.7 . . ?
C60 C64 H64 120.5 . . ?
C63 C64 C60 119.0(5) . . ?
C63 C64 H64 120.5 . . ?
C22 N1 C21 116.6(7) . . ?
C29 N2 C30 116.1(4) . . ?
C54 N3 C53 116.9(5) . . ?
C61 N4 C62 116.0(6) . . ?
C1 S1 C9 93.1(2) . . ?
C11 S2 C8 92.1(2) . . ?
C13 S3 C5 93.5(2) . . ?
C4 S4 C15 91.84(19) . . ?
C41 S5 C33 93.4(2) . . ?
C40 S6 C43 92.1(2) . . ?
C45 S7 C37 93.5(2) . . ?
C47 S8 C36 92.2(2) . . ?
C9 Si1 C18 108.7(3) . . ?
C17 Si1 C9 110.4(4) . . ?
C17 Si1 C18 103.8(5) . . ?
C17 Si1 C19 121.3(6) . . ?
C19 Si1 C9 106.9(3) . . ?
C19 Si1 C18 105.0(4) . . ?
C13 Si2 C26 107.0(4) . . ?
C25 Si2 C13 108.0(4) . . ?
C25 Si2 C26 112.4(6) . . ?
C25 Si2 C27 112.4(6) . . ?
C27 Si2 C13 109.5(4) . . ?
C27 Si2 C26 107.4(6) . . ?
C49 Si3 C41 105.7(2) . . ?
C49 Si3 C51 111.4(3) . . ?
C50 Si3 C41 109.2(3) . . ?
C50 Si3 C49 112.2(3) . . ?
C50 Si3 C51 108.8(3) . . ?
C51 Si3 C41 109.5(3) . . ?
C45 Si4 C58 106.6(4) . . ?
C57 Si4 C45 111.2(4) . . ?
C57 Si4 C58 108.6(5) . . ?
C57 Si4 C59 118.6(5) . . ?
C59 Si4 C45 109.1(4) . . ?
C59 Si4 C58 101.7(6) . . ?

loop_
_geom_bond_atom_site_label_1
_geom_bond_atom_site_label_2
_geom_bond_distance
_geom_bond_site_symmetry_2
_geom_bond_publ_flag
C1 C2 1.361(6) . ?
C1 C8 1.469(6) . ?
C1 S1 1.720(4) . ?
C2 C3 1.476(5) . ?
C2 C10 1.430(6) . ?
C3 C4 1.367(5) . ?
C3 C16 1.428(5) . ?
C4 C5 1.455(6) . ?
C4 S4 1.724(4) . ?
C5 C6 1.373(6) . ?
C5 S3 1.737(4) . ?
C6 C7 1.464(6) . ?
C6 C14 1.436(6) . ?
C7 C8 1.371(6) . ?
C7 C12 1.434(6) . ?
C8 S2 1.735(4) . ?
C9 C10 1.374(6) . ?
C9 S1 1.724(5) . ?
C9 Si1 1.867(5) . ?
C10 H10 0.9300 . ?
C11 C12 1.340(6) . ?
C11 C20 1.477(7) . ?
C11 S2 1.731(5) . ?
C12 H12 0.9300 . ?
C13 C14 1.373(7) . ?
C13 S3 1.712(5) . ?
C13 Si2 1.871(5) . ?
C14 H14 0.9300 . ?
C15 C16 1.359(5) . ?
C15 C28 1.465(5) . ?
C15 S4 1.724(4) . ?
C16 H16 0.9300 . ?
C17 H17A 0.9600 . ?
C17 H17B 0.9600 . ?
C17 H17C 0.9600 . ?
C17 Si1 1.817(12) . ?
C18 H18A 0.9600 . ?
C18 H18B 0.9600 . ?
C18 H18C 0.9600 . ?
C18 Si1 1.899(8) . ?
C19 H19A 0.9600 . ?
C19 H19B 0.9600 . ?
C19 H19C 0.9600 . ?
C19 Si1 1.861(8) . ?
C20 C21 1.373(8) . ?
C20 C24 1.383(8) . ?
C21 H21 0.9300 . ?
C21 N1 1.424(9) . ?
C22 H22 0.9300 . ?
C22 C23 1.290(10) . ?
C22 N1 1.394(10) . ?
C23 H23 0.9300 . ?
C23 C24 1.317(8) . ?
C24 H24 0.9300 . ?
C25 H25A 0.9600 . ?
C25 H25B 0.9600 . ?
C25 H25C 0.9600 . ?
C25 Si2 1.822(10) . ?
C26 H26A 0.9600 . ?
C26 H26B 0.9600 . ?
C26 H26C 0.9600 . ?
C26 Si2 1.894(12) . ?
C27 H27A 0.9600 . ?
C27 H27B 0.9600 . ?
C27 H27C 0.9600 . ?
C27 Si2 1.859(11) . ?
C28 C29 1.395(6) . ?
C28 C32 1.378(6) . ?
C29 H29 0.9300 . ?
C29 N2 1.334(5) . ?
C30 H30 0.9300 . ?
C30 C31 1.353(7) . ?
C30 N2 1.343(6) . ?
C31 H31 0.9300 . ?
C31 C32 1.384(6) . ?
C32 H32 0.9300 . ?
C33 C34 1.361(6) . ?
C33 C40 1.462(6) . ?
C33 S5 1.739(4) . ?
C34 C35 1.474(6) . ?
C34 C42 1.411(6) . ?
C35 C36 1.378(5) . ?
C35 C48 1.416(6) . ?
C36 C37 1.459(6) . ?
C36 S8 1.742(4) . ?
C37 C38 1.381(6) . ?
C37 S7 1.734(4) . ?
C38 C39 1.474(6) . ?
C38 C46 1.418(6) . ?
C39 C40 1.373(6) . ?
C39 C44 1.421(6) . ?
C40 S6 1.720(4) . ?
C41 C42 1.371(6) . ?
C41 S5 1.721(5) . ?
C41 Si3 1.876(4) . ?
C42 H42 0.9300 . ?
C43 C44 1.359(6) . ?
C43 C52 1.464(6) . ?
C43 S6 1.734(5) . ?
C44 H44 0.9300 . ?
C45 C46 1.378(6) . ?
C45 S7 1.723(5) . ?
C45 Si4 1.863(5) . ?
C46 H46 0.9300 . ?
C47 C48 1.358(6) . ?
C47 C60 1.475(6) . ?
C47 S8 1.728(4) . ?
C48 H48 0.9300 . ?
C49 H49A 0.9600 . ?
C49 H49B 0.9600 . ?
C49 H49C 0.9600 . ?
C49 Si3 1.859(6) . ?
C50 H50A 0.9600 . ?
C50 H50B 0.9600 . ?
C50 H50C 0.9600 . ?
C50 Si3 1.856(6) . ?
C51 H51A 0.9600 . ?
C51 H51B 0.9600 . ?
C51 H51C 0.9600 . ?
C51 Si3 1.863(6) . ?
C52 C53 1.374(7) . ?
C52 C56 1.386(7) . ?
C53 H53 0.9300 . ?
C53 N3 1.333(7) . ?
C54 H54 0.9300 . ?
C54 C55 1.374(9) . ?
C54 N3 1.319(8) . ?
C55 H55 0.9300 . ?
C55 C56 1.389(7) . ?
C56 H56 0.9300 . ?
C57 H57A 0.9600 . ?
C57 H57B 0.9600 . ?
C57 H57C 0.9600 . ?
C57 Si4 1.797(9) . ?
C58 H58A 0.9600 . ?
C58 H58B 0.9600 . ?
C58 H58C 0.9600 . ?
C58 Si4 1.871(10) . ?
C59 H59A 0.9600 . ?
C59 H59B 0.9600 . ?
C59 H59C 0.9600 . ?
C59 Si4 1.827(10) . ?
C60 C61 1.396(7) . ?
C60 C64 1.385(6) . ?
C61 H61 0.9300 . ?
C61 N4 1.332(7) . ?
C62 H62 0.9300 . ?
C62 C63 1.344(9) . ?
C62 N4 1.364(8) . ?
C63 H63 0.9300 . ?
C63 C64 1.355(8) . ?
C64 H64 0.9300 . ?

loop_
_geom_torsion_atom_site_label_1
_geom_torsion_atom_site_label_2
_geom_torsion_atom_site_label_3
_geom_torsion_atom_site_label_4
_geom_torsion
_geom_torsion_site_symmetry_1
_geom_torsion_site_symmetry_2
_geom_torsion_site_symmetry_3
_geom_torsion_site_symmetry_4
_geom_torsion_publ_flag
C1 C2 C3 C4 -56.1(7) . . . . ?
C1 C2 C3 C16 127.8(5) . . . . ?
C1 C2 C10 C9 -0.3(6) . . . . ?
C1 C8 S2 C11 -177.4(3) . . . . ?
C2 C1 C8 C7 55.9(7) . . . . ?
C2 C1 C8 S2 -127.7(4) . . . . ?
C2 C1 S1 C9 0.2(4) . . . . ?
C2 C3 C4 C5 -2.5(7) . . . . ?
C2 C3 C4 S4 -177.1(3) . . . . ?
C2 C3 C16 C15 177.6(4) . . . . ?
C3 C2 C10 C9 176.6(4) . . . . ?
C3 C4 C5 C6 58.9(7) . . . . ?
C3 C4 C5 S3 -122.2(4) . . . . ?
C3 C4 S4 C15 0.1(3) . . . . ?
C4 C3 C16 C15 1.1(5) . . . . ?
C4 C5 C6 C7 0.4(7) . . . . ?
C4 C5 C6 C14 178.8(4) . . . . ?
C4 C5 S3 C13 -179.3(4) . . . . ?
C5 C4 S4 C15 -175.0(3) . . . . ?
C5 C6 C7 C8 -53.7(6) . . . . ?
C5 C6 C7 C12 127.1(5) . . . . ?
C5 C6 C14 C13 0.6(6) . . . . ?
C6 C5 S3 C13 -0.2(4) . . . . ?
C6 C7 C8 C1 -2.4(7) . . . . ?
C6 C7 C8 S2 -179.1(3) . . . . ?
C6 C7 C12 C11 179.3(4) . . . . ?
C7 C6 C14 C13 179.1(5) . . . . ?
C7 C8 S2 C11 -0.3(3) . . . . ?
C8 C1 C2 C3 4.8(7) . . . . ?
C8 C1 C2 C10 -178.4(4) . . . . ?
C8 C1 S1 C9 178.8(4) . . . . ?
C8 C7 C12 C11 0.0(5) . . . . ?
C10 C2 C3 C4 127.4(5) . . . . ?
C10 C2 C3 C16 -48.7(6) . . . . ?
C10 C9 S1 C1 -0.3(4) . . . . ?
C10 C9 Si1 C17 -144.4(6) . . . . ?
C10 C9 Si1 C18 102.3(5) . . . . ?
C10 C9 Si1 C19 -10.6(6) . . . . ?
C11 C20 C21 N1 176.5(6) . . . . ?
C11 C20 C24 C23 -176.2(6) . . . . ?
C12 C7 C8 C1 177.0(4) . . . . ?
C12 C7 C8 S2 0.3(4) . . . . ?
C12 C11 C20 C21 -173.4(5) . . . . ?
C12 C11 C20 C24 5.6(7) . . . . ?
C12 C11 S2 C8 0.3(3) . . . . ?
C14 C6 C7 C8 128.0(5) . . . . ?
C14 C6 C7 C12 -51.2(6) . . . . ?
C14 C13 S3 C5 0.6(4) . . . . ?
C14 C13 Si2 C25 -18.8(8) . . . . ?
C14 C13 Si2 C26 -140.1(7) . . . . ?
C14 C13 Si2 C27 103.8(7) . . . . ?
C15 C28 C29 N2 -179.5(4) . . . . ?
C15 C28 C32 C31 -178.6(4) . . . . ?
C16 C3 C4 C5 173.9(4) . . . . ?
C16 C3 C4 S4 -0.7(5) . . . . ?
C16 C15 C28 C29 26.7(6) . . . . ?
C16 C15 C28 C32 -156.6(4) . . . . ?
C16 C15 S4 C4 0.5(3) . . . . ?
C20 C11 C12 C7 174.5(4) . . . . ?
C20 C11 S2 C8 -174.8(4) . . . . ?
C20 C21 N1 C22 -0.2(10) . . . . ?
C21 C20 C24 C23 2.9(10) . . . . ?
C22 C23 C24 C20 -0.1(11) . . . . ?
C23 C22 N1 C21 3.1(13) . . . . ?
C24 C20 C21 N1 -2.5(9) . . . . ?
C28 C15 C16 C3 -177.6(4) . . . . ?
C28 C15 S4 C4 177.4(3) . . . . ?
C28 C29 N2 C30 -2.3(6) . . . . ?
C29 C28 C32 C31 -1.9(6) . . . . ?
C30 C31 C32 C28 -0.8(7) . . . . ?
C31 C30 N2 C29 -0.8(7) . . . . ?
C32 C28 C29 N2 3.6(6) . . . . ?
C33 C34 C35 C36 54.8(6) . . . . ?
C33 C34 C35 C48 -130.2(5) . . . . ?
C33 C34 C42 C41 0.2(6) . . . . ?
C33 C40 S6 C43 179.8(4) . . . . ?
C34 C33 C40 C39 -57.7(7) . . . . ?
C34 C33 C40 S6 122.4(5) . . . . ?
C34 C33 S5 C41 -0.2(4) . . . . ?
C34 C35 C36 C37 -3.6(7) . . . . ?
C34 C35 C36 S8 175.5(3) . . . . ?
C34 C35 C48 C47 -176.2(4) . . . . ?
C35 C34 C42 C41 -177.0(4) . . . . ?
C35 C36 C37 C38 -50.8(7) . . . . ?
C35 C36 C37 S7 133.0(4) . . . . ?
C35 C36 S8 C47 0.4(3) . . . . ?
C36 C35 C48 C47 -0.7(5) . . . . ?
C36 C37 C38 C39 -2.7(7) . . . . ?
C36 C37 C38 C46 -176.8(4) . . . . ?
C36 C37 S7 C45 177.8(3) . . . . ?
C37 C36 S8 C47 179.6(3) . . . . ?
C37 C38 C39 C40 53.1(6) . . . . ?
C37 C38 C39 C44 -126.9(4) . . . . ?
C37 C38 C46 C45 -0.7(5) . . . . ?
C38 C37 S7 C45 0.9(3) . . . . ?
C38 C39 C40 C33 1.6(7) . . . . ?
C38 C39 C40 S6 -178.5(3) . . . . ?
C38 C39 C44 C43 177.4(4) . . . . ?
C39 C38 C46 C45 -174.8(4) . . . . ?
C39 C40 S6 C43 -0.1(3) . . . . ?
C40 C33 C34 C35 0.8(7) . . . . ?
C40 C33 C34 C42 -176.4(4) . . . . ?
C40 C33 S5 C41 176.6(4) . . . . ?
C40 C39 C44 C43 -2.7(5) . . . . ?
C42 C34 C35 C36 -128.3(4) . . . . ?
C42 C34 C35 C48 46.6(6) . . . . ?
C42 C41 S5 C33 0.2(4) . . . . ?
C42 C41 Si3 C49 8.8(6) . . . . ?
C42 C41 Si3 C50 129.6(5) . . . . ?
C42 C41 Si3 C51 -111.3(5) . . . . ?
C43 C52 C53 N3 -174.8(5) . . . . ?
C43 C52 C56 C55 174.5(5) . . . . ?
C44 C39 C40 C33 -178.4(4) . . . . ?
C44 C39 C40 S6 1.5(5) . . . . ?
C44 C43 C52 C53 146.7(5) . . . . ?
C44 C43 C52 C56 -29.5(7) . . . . ?
C44 C43 S6 C40 -1.4(3) . . . . ?
C46 C38 C39 C40 -133.4(5) . . . . ?
C46 C38 C39 C44 46.5(6) . . . . ?
C46 C45 S7 C37 -1.2(3) . . . . ?
C46 C45 Si4 C57 -30.7(6) . . . . ?
C46 C45 Si4 C58 87.6(6) . . . . ?
C46 C45 Si4 C59 -163.3(6) . . . . ?
C47 C60 C61 N4 -179.7(6) . . . . ?
C47 C60 C64 C63 -179.9(5) . . . . ?
C48 C35 C36 C37 -179.0(4) . . . . ?
C48 C35 C36 S8 0.1(4) . . . . ?
C48 C47 C60 C61 31.7(8) . . . . ?
C48 C47 C60 C64 -149.3(5) . . . . ?
C48 C47 S8 C36 -0.8(3) . . . . ?
C52 C43 C44 C39 -170.7(4) . . . . ?
C52 C43 S6 C40 172.3(4) . . . . ?
C52 C53 N3 C54 -0.2(9) . . . . ?
C53 C52 C56 C55 -2.0(7) . . . . ?
C54 C55 C56 C52 1.2(8) . . . . ?
C55 C54 N3 C53 -0.8(9) . . . . ?
C56 C52 C53 N3 1.6(8) . . . . ?
C60 C47 C48 C35 -177.0(4) . . . . ?
C60 C47 S8 C36 177.4(4) . . . . ?
C60 C61 N4 C62 -1.3(11) . . . . ?
C61 C60 C64 C63 -0.9(9) . . . . ?
C62 C63 C64 C60 0.8(10) . . . . ?
C63 C62 N4 C61 1.2(12) . . . . ?
C64 C60 C61 N4 1.3(10) . . . . ?
N1 C22 C23 C24 -3.0(13) . . . . ?
N2 C30 C31 C32 2.3(7) . . . . ?
N3 C54 C55 C56 0.3(9) . . . . ?
N4 C62 C63 C64 -0.9(12) . . . . ?
S1 C1 C2 C3 -176.8(3) . . . . ?
S1 C1 C2 C10 0.0(5) . . . . ?
S1 C1 C8 C7 -122.4(4) . . . . ?
S1 C1 C8 S2 54.0(5) . . . . ?
S1 C9 C10 C2 0.4(5) . . . . ?
S1 C9 Si1 C17 28.4(6) . . . . ?
S1 C9 Si1 C18 -84.9(4) . . . . ?
S1 C9 Si1 C19 162.2(4) . . . . ?
S2 C11 C12 C7 -0.2(5) . . . . ?
S2 C11 C20 C21 0.8(7) . . . . ?
S2 C11 C20 C24 179.8(4) . . . . ?
S3 C5 C6 C7 -178.6(3) . . . . ?
S3 C5 C6 C14 -0.2(5) . . . . ?
S3 C13 C14 C6 -0.8(6) . . . . ?
S3 C13 Si2 C25 155.7(5) . . . . ?
S3 C13 Si2 C26 34.5(6) . . . . ?
S3 C13 Si2 C27 -81.6(6) . . . . ?
S4 C4 C5 C6 -127.0(4) . . . . ?
S4 C4 C5 S3 52.0(4) . . . . ?
S4 C15 C16 C3 -1.0(5) . . . . ?
S4 C15 C28 C29 -149.6(3) . . . . ?
S4 C15 C28 C32 27.1(5) . . . . ?
S5 C33 C34 C35 177.2(3) . . . . ?
S5 C33 C34 C42 0.0(5) . . . . ?
S5 C33 C40 C39 126.2(4) . . . . ?
S5 C33 C40 S6 -53.7(5) . . . . ?
S5 C41 C42 C34 -0.3(5) . . . . ?
S5 C41 Si3 C49 -165.8(3) . . . . ?
S5 C41 Si3 C50 -44.9(4) . . . . ?
S5 C41 Si3 C51 74.2(4) . . . . ?
S6 C43 C44 C39 2.5(5) . . . . ?
S6 C43 C52 C53 -25.8(6) . . . . ?
S6 C43 C52 C56 157.9(4) . . . . ?
S7 C37 C38 C39 173.8(3) . . . . ?
S7 C37 C38 C46 -0.3(4) . . . . ?
S7 C45 C46 C38 1.3(5) . . . . ?
S7 C45 Si4 C57 154.1(5) . . . . ?
S7 C45 Si4 C58 -87.7(5) . . . . ?
S7 C45 Si4 C59 21.4(5) . . . . ?
S8 C36 C37 C38 130.2(4) . . . . ?
S8 C36 C37 S7 -46.0(4) . . . . ?
S8 C47 C48 C35 1.0(5) . . . . ?
S8 C47 C60 C61 -146.1(5) . . . . ?
S8 C47 C60 C64 32.9(7) . . . . ?
Si1 C9 C10 C2 173.8(4) . . . . ?
Si1 C9 S1 C1 -174.2(3) . . . . ?
Si2 C13 C14 C6 174.2(4) . . . . ?
Si2 C13 S3 C5 -175.0(4) . . . . ?
Si3 C41 C42 C34 -175.4(3) . . . . ?
Si3 C41 S5 C33 175.7(3) . . . . ?
Si4 C45 C46 C38 -174.4(3) . . . . ?
Si4 C45 S7 C37 174.8(3) . . . . ?

loop_
_platon_squeeze_void_nr
_platon_squeeze_void_average_x
_platon_squeeze_void_average_y
_platon_squeeze_void_average_z
_platon_squeeze_void_volume
_platon_squeeze_void_count_electrons
_platon_squeeze_void_content
1 0.000 0.000 0.500 577 30 ' '
2 0.300 0.643 0.667 10 1 ' '
3 0.699 0.357 0.333 10 1 ' '
